data_7248684
loop_
_publ_author_name
'Zebret, Soumaila'
'Hadiji, Mouna'
'Romano-deGea, Jan'
'Bornet, Aur\'elien'
'Ortiz, Daniel'
'Fadaei Tirani, Farzaneh'
'Stathopoulos, Christina'
'Nowak-Sliwinska, Patrycja'
'Munier, Francis'
'Dyson, Paul Joseph'

_publ_section_title
;
 New melphalan derivatives for the treatment of retinoblastoma in
 combination with thermotherapy
;
_journal_name_full 'RSC Medicinal Chemistry'
_journal_paper_doi 10.1039/D4MD00211C
_journal_year 2024
_chemical_absolute_configuration rmad
_chemical_formula_moiety 'C30 H29 Cl2 F21 N2 O4'
_chemical_formula_sum 'C30 H29 Cl2 F21 N2 O4'
_chemical_formula_weight 951.45
_space_group_crystal_system orthorhombic
_space_group_IT_number 29
_space_group_name_Hall 'P 2c -2ac'
_space_group_name_H-M_alt 'P c a 21'
_atom_sites_solution_hydrogens geom
_atom_sites_solution_primary dual
_atom_sites_solution_secondary difmap
_audit_creation_date 2018-12-12
_audit_creation_method
;
Olex2 1.2
(compiled 2018.05.29 svn.r3508 for OlexSys, GUI svn.r5506)
;
_audit_update_record
;
2024-02-26 deposited with the CCDC.	2024-05-21 downloaded from the CCDC.
;
_cell_angle_alpha 90
_cell_angle_beta 90
_cell_angle_gamma 90
_cell_formula_units_Z 4
_cell_length_a 10.9654(12)
_cell_length_b 34.582(6)
_cell_length_c 9.7715(13)
_cell_measurement_reflns_used 2938
_cell_measurement_temperature 140.00(10)
_cell_measurement_theta_max 65.0440
_cell_measurement_theta_min 3.7730
_cell_volume 3705.4(9)
_computing_cell_refinement 'CrysAlisPro 1.171.38.46 (Rigaku OD, 2015)'
_computing_data_collection 'CrysAlisPro 1.171.38.46 (Rigaku OD, 2015)'
_computing_data_reduction 'CrysAlisPro 1.171.38.46 (Rigaku OD, 2015)'
_computing_molecular_graphics 'Olex2 (Dolomanov et al., 2009)'
_computing_publication_material 'Olex2 (Dolomanov et al., 2009)'
_computing_structure_refinement 'ShelXL (Sheldrick, 2015)'
_computing_structure_solution 'SHelXT (Sheldrick, 2015)'
_diffrn_ambient_environment N~2~
_diffrn_ambient_temperature 140.00(10)
_diffrn_detector 'CCD plate'
_diffrn_detector_area_resol_mean 10.2665
_diffrn_detector_type Atlas
_diffrn_measured_fraction_theta_full 0.996
_diffrn_measured_fraction_theta_max 0.978
_diffrn_measurement_details
;
List of Runs (angles in degrees, time in seconds):

  # Type    Start    End  Width  t~exp~   \w     \q     \k     \f   Frames
#--------------------------------------------------------------------------
  1  \w      5.00  30.00   1.00    7.50    --   42.00  89.00 143.30   25
  2  \w    -77.00 -14.00   1.00    7.50    --  -42.51 -57.00  90.00   63
  3  \w   -116.00 -19.00   1.00    7.50    --  -42.51 -37.00-180.00   97
  4  \w    -96.00  -3.00   1.00    7.50    --  -42.51 125.00 120.00   93
  5  \w   -118.00 -10.00   1.00    7.50    --  -42.51 -77.00  60.00  108
  6  \w   -117.00 -18.00   1.00    7.50    --  -42.51 -37.00 -90.00   99
  7  \w     23.00  99.00   1.00    7.50    --   42.51-125.00  60.00   76
  8  \w     11.00  36.00   1.00    7.50    --   46.00  84.00 -76.92   25
  9  \w     12.00  37.00   1.00    7.50    --   46.00  81.00-155.96   25
 10  \w     11.00  36.00   1.00    7.50    --   46.00  84.00  49.73   25
 11  \w     17.00  44.00   1.00    7.50    --   50.00  80.00  23.79   27
 12  \w     20.00  45.00   1.00    7.50    --   54.00  81.00 -41.78   25
 13  \w     21.00  46.00   1.00    7.50    --   54.00  78.00 -77.26   25
 14  \w     20.00  45.00   1.00    7.50    --   54.00  81.00-134.94   25
 15  \w     29.00  56.00   1.00    7.50    --   62.00  77.00 108.55   27
 16  \w     29.00  56.00   1.00    7.50    --   62.00  77.00 145.84   27
 17  \w     80.00 124.00   1.00    7.50    --   62.00  77.00 145.84   44
 18  \w     29.00  59.00   1.00    7.50    --   62.00  77.00  63.48   30
 19  \w     34.00  60.00   1.00    7.50    --   66.00  75.00-179.88   26
 20  \w    107.00 134.00   1.00    7.50    --   70.00  77.00 -87.33   27
 21  \w     38.00  64.00   1.00    7.50    --   70.00  73.00-153.85   26
 22  \w     37.00  64.00   1.00    7.50    --   70.00  77.00 -29.35   27
 23  \w     37.00  64.00   1.00    7.50    --   70.00  77.00 -87.33   27
 24  \w     70.00  98.00   1.00    7.50    --   74.00  74.00  -0.86   28
 25  \w     41.00  67.00   1.00    7.50    --   74.00  77.00-119.08   26
 26  \w    122.00 147.00   1.00    7.50    --   74.00  74.00  -0.86   25
 27  \w     42.00  68.00   1.00    7.50    --   74.00  74.00  -0.86   26
 28  \w     41.00  67.00   1.00    7.50    --   74.00  77.00 -50.53   26
 29  \w    108.00 135.00   1.00    7.50    --   74.00  63.00 122.98   27
 30  \w     42.00  69.00   1.00    7.50    --   74.00  76.00-140.88   27
 31  \w     45.00  71.00   1.00    7.50    --   74.00  63.00 122.98   26
 32  \w     45.00  71.00   1.00   30.00    --   78.00  77.00 119.50   26
 33  \w     46.00  72.00   1.00   30.00    --   78.00  74.00  22.60   26
 34  \w     54.00  81.00   1.00   30.00    --   82.00  62.00 -90.98   27
 35  \w     95.00 158.00   1.00   30.00    --   82.00  77.00  58.03   63
 36  \w     49.00  75.00   1.00   30.00    --   82.00  77.00  58.03   26
 37  \w     49.00  77.00   1.00   30.00    --   82.00  77.00 151.65   28
 38  \w    122.00 152.00   1.00   30.00    --   86.00  70.00  35.87   30
 39  \w     55.00  82.00   1.00   30.00    --   86.00  70.00  35.87   27
 40  \w     57.00  84.00   1.00   30.00    --   86.00  66.00  77.02   27
 41  \w     60.00  86.00   1.00   30.00    --   90.00  68.00 -92.73   26
 42  \w     60.00  89.00   1.00   30.00    --   90.00  67.00 173.48   29
 43  \w     60.00  92.00   1.00   30.00    --   90.00  67.00 -34.46   32
 44  \w     62.00  91.00   1.00   30.00    --   94.00  73.00-140.69   29
 45  \w    110.00 169.00   1.00   30.00    --   98.00  67.00-154.16   59
 46  \w     68.00 102.00   1.00   30.00    --   98.00  67.00-154.16   34
 47  \w     66.00  93.00   1.00   30.00    --   98.00  74.00 -71.33   27
 48  \w     67.00  98.00   1.00   30.00    --   98.00  70.00 110.83   31
 49  \w     78.00 178.00   1.00   30.00    --  110.51  77.00 120.00  100
 50  \w    113.00 172.00   1.00   30.00    --  110.51  61.00  90.00   59
 51  \w     82.00 109.00   1.00   30.00    --  110.51  61.00  90.00   27
 52  \w     81.00 174.00   1.00   30.00    --  110.51  61.00-120.00   93
 53  \w     79.00 177.00   1.00   30.00    --  110.51  77.00 -60.00   98
 54  \w     78.00 143.00   1.00   30.00    --  110.51  77.00  30.00   65
 55  \w    110.00 138.00   1.00   30.00    --  110.51 -61.00  30.00   28
 56  \w     39.00 108.00   1.00   30.00    --  110.51 -61.00  30.00   69
 57  \w     97.00 125.00   1.00   30.00    --  110.51 -45.00-150.00   28
 58  \w     38.00  66.00   1.00   30.00    --  110.51 -45.00-150.00   28
 59  \w     82.00 172.00   1.00   30.00    --  110.51  61.00-180.00   90
 60  \w     78.00 152.00   1.00   30.00    --  110.51  77.00 -30.00   74
 61  \w    112.00 153.00   1.00   30.00    --  110.51  77.00  60.00   41
 62  \w     78.00 104.00   1.00   30.00    --  110.51  77.00  60.00   26
 63  \w     58.00 107.00   1.00   30.00    --  110.51 -94.00 120.00   49
 64  \w     32.00 107.00   1.00   30.00    --  110.51 -94.00 -60.00   75
 65  \w     29.00 109.00   1.00   30.00    --  110.51 -94.00  30.00   80
 66  \w     31.00 109.00   1.00   30.00    --  110.51 -94.00-150.00   78
 67  \w     78.00 172.00   1.00   30.00    --  110.51  77.00   0.00   94
 68  \w     83.00 172.00   1.00   30.00    --  110.51  61.00 -90.00   89
 69  \w    120.00 145.00   1.00   30.00    --  110.51  77.00 150.00   25
 70  \w     78.00 105.00   1.00   30.00    --  110.51  77.00 150.00   27
;
_diffrn_measurement_device 'four-circle diffractometer'
_diffrn_measurement_device_type 'SuperNova, Dual, Cu at zero, Atlas'
_diffrn_measurement_method '\w scans'
_diffrn_orient_matrix_type 'CrysAlisPro convention (1999,Acta A55,543-557)'
_diffrn_orient_matrix_UB_11 0.0454535000
_diffrn_orient_matrix_UB_12 -0.0421125000
_diffrn_orient_matrix_UB_13 -0.0025657000
_diffrn_orient_matrix_UB_21 0.1315543000
_diffrn_orient_matrix_UB_22 0.0142009000
_diffrn_orient_matrix_UB_23 0.0233615000
_diffrn_orient_matrix_UB_31 -0.0189130000
_diffrn_orient_matrix_UB_32 -0.0027099000
_diffrn_orient_matrix_UB_33 0.1560226000
_diffrn_radiation_monochromator mirror
_diffrn_radiation_probe x-ray
_diffrn_radiation_type CuK\a
_diffrn_radiation_wavelength 1.54184
_diffrn_reflns_av_unetI/netI 0.1664
_diffrn_reflns_Laue_measured_fraction_full 0.996
_diffrn_reflns_Laue_measured_fraction_max 0.978
_diffrn_reflns_limit_h_max 13
_diffrn_reflns_limit_h_min -13
_diffrn_reflns_limit_k_max 43
_diffrn_reflns_limit_k_min -43
_diffrn_reflns_limit_l_max 12
_diffrn_reflns_limit_l_min -11
_diffrn_reflns_number 19475
_diffrn_reflns_point_group_measured_fraction_full 0.973
_diffrn_reflns_point_group_measured_fraction_max 0.942
_diffrn_reflns_theta_full 67.684
_diffrn_reflns_theta_max 76.510
_diffrn_reflns_theta_min 3.835
_diffrn_source 'micro-focus sealed X-ray tube'
_diffrn_source_type 'SuperNova (Cu) X-ray Source'
_exptl_absorpt_coefficient_mu 2.938
_exptl_absorpt_correction_T_max 1.000
_exptl_absorpt_correction_T_min 0.332
_exptl_absorpt_correction_type gaussian
_exptl_absorpt_process_details
;
CrysAlisPro 1.171.38.46 (Rigaku Oxford Diffraction, 2018).
 Numerical absorption correction based on Gaussian integration over
 a multifaceted crystal model/Empirical absorption correction using
 spherical harmonics as implemented in SCALE3 ABSPACK scaling algorithm.
;
_exptl_crystal_colour colourless
_exptl_crystal_density_diffrn 1.706
_exptl_crystal_description plate
_exptl_crystal_F_000 1912
_exptl_crystal_size_max 0.393
_exptl_crystal_size_mid 0.129
_exptl_crystal_size_min 0.036
_refine_diff_density_max 1.447
_refine_diff_density_min -0.823
_refine_diff_density_rms 0.213
_refine_ls_abs_structure_details
;
 Classical Flack method preferred over Parsons because s.u. lower.
;
_refine_ls_abs_structure_Flack 0.27(8)
_refine_ls_extinction_method none
_refine_ls_goodness_of_fit_ref 1.212
_refine_ls_hydrogen_treatment constr
_refine_ls_matrix_type full
_refine_ls_number_parameters 566
_refine_ls_number_reflns 19475
_refine_ls_number_restraints 913
_refine_ls_restrained_S_all 1.220
_refine_ls_R_factor_all 0.2309
_refine_ls_R_factor_gt 0.1547
_refine_ls_shift/su_max 0.000
_refine_ls_shift/su_mean 0.000
_refine_ls_structure_factor_coef Fsqd
_refine_ls_weighting_details 'w=1/[\s^2^(Fo^2^)+(0.2000P)^2^] where P=(Fo^2^+2Fc^2^)/3'
_refine_ls_weighting_scheme calc
_refine_ls_wR_factor_gt 0.3789
_refine_ls_wR_factor_ref 0.4328
_reflns_Friedel_coverage 0.813
_reflns_Friedel_fraction_full 0.946
_reflns_Friedel_fraction_max 0.902
_reflns_number_gt 8863
_reflns_number_total 19475
_reflns_threshold_expression 'I > 2\s(I)'
_twin_special_details
;
Component 2 rotated by 179.7469\% 
 around [-0.00 -0.09 1.00] (reciprocal) or [0.00 -0.01 1.00] (direct)
Component 3 rotated by 179.9905\% 
 around [-0.00 1.00 -0.02] (reciprocal) or [-0.01 0.98 -0.19] (direct)
Component 4 rotated by 1.6689\% 
 around [-1.00 0.08 0.04] (reciprocal) or [-1.00 0.01 0.05] (direct)
;
_cod_data_source_file d4md00211c2.cif
_cod_data_source_block zs3_hklf5
_cod_depositor_comments
;
The following automatic conversions were performed:

data item '_exptl_absorpt_correction_type' value 'Gaussian' was
changed to 'gaussian' in accordance with the
/home/data/users/saulius/crontab/automatic-downloads/rss-feeds/RSC/lib/dictionaries/cif_core.dic
dictionary named 'cif_core.dic' version 2.4.2 last updated on
2011-04-26.

Automatic conversion script
Id: cif_fix_values 8170 2020-07-09 18:12:32Z antanas 
;
_cod_database_code 7248684
_shelx_shelxl_version_number 2018/3
_audit_contact_author 'Farzaneh Fadaei Tirani'
_chemical_oxdiff_formula 'C30 H29 N2 O4 F21 Cl2'
_shelx_space_group_comment
;
The symmetry employed for this shelxl refinement is uniquely defined
by the following loop, which should always be used as a source of
symmetry information in preference to the above space-group names.
They are only intended as comments.
;
_olex2_refinement_description
;
1. Twinned data refinement
 Scales: 0.193(15)
 0.228(8) 0.254(7) 0.325(10)
2. Fixed Uiso
 At 1.2 times of:
  All C(H) groups, All C(H,H) groups, All N(H) groups
 At 1.5 times of:
  All C(H,H,H) groups
3. Restrained distances
 Cl2A-C30A = Cl2B-C30B
 1.78 with sigma of 0.01
 C28-C27 \\sim C30A-C29A
 with sigma of 0.01
 C30B-C29B \\sim C30A-C29A
 with sigma of 0.01
 C29A-Cl2A \\sim Cl2B-C29B
 with sigma of 0.01
 C27-N2 \\sim C29A-N2
 with sigma of 0.01
 C28-N2 \\sim N2-C30A
 with sigma of 0.01
 C29A-N2 \\sim N2-C29B
 with sigma of 0.01
 Cl1-C27 \\sim Cl2A-C29A
 with sigma of 0.01
4. Uiso/Uaniso restraints and constraints
All non-hydrogen atoms have similar U: within 2A with sigma of 0.001 and sigma
for terminal atoms of 0.002
5. Rigid body (RIGU) restrains
 All non-hydrogen atoms
 with sigma for 1-2 distances of 0.004 and sigma for 1-3 distances of 0.004
6. Others
 Sof(Cl2B)=Sof(C29B)=Sof(H29C)=Sof(H29D)=Sof(C30B)=Sof(H30C)=Sof(H30D)=1-FVAR(1)
 Sof(Cl2A)=Sof(C29A)=Sof(H29A)=Sof(H29B)=Sof(C30A)=Sof(H30A)=Sof(H30B)=FVAR(1)
7.a Ternary CH refined with riding coordinates:
 C1(H1A)
7.b Secondary CH2 refined with riding coordinates:
 C3(H3A,H3B), C4(H4A,H4B), C20(H20A,H20B), C27(H27A,H27B), C28(H28A,H28B),
 C29A(H29A,H29B), C29B(H29C,H29D), C30A(H30A,H30B), C30B(H30C,H30D)
7.c Aromatic/amide H refined with riding coordinates:
 N1(H1), C22(H22), C23(H23), C25(H25), C26(H26)
7.d Idealised Me refined as rotating group:
 C17(H17A,H17B,H17C), C18(H18A,H18B,H18C), C19(H19A,H19B,H19C)
;
_olex2_submission_special_instructions 'No special instructions were received'
_oxdiff_exptl_absorpt_empirical_details
;
Empirical correction (ABSPACK) includes:
- Absorption correction using spherical harmonics
- Frame scaling
;
_oxdiff_exptl_absorpt_empirical_full_max 5.361
_oxdiff_exptl_absorpt_empirical_full_min 0.247
_oxdiff_twin_integration_method simultaneous
_oxdiff_twin_items 4

loop_
_space_group_symop_operation_xyz
'x, y, z'
'-x, -y, z+1/2'
'x+1/2, -y, z'
'-x+1/2, y, z+1/2'

loop_
_atom_site_label
_atom_site_type_symbol
_atom_site_fract_x
_atom_site_fract_y
_atom_site_fract_z
_atom_site_U_iso_or_equiv
_atom_site_adp_type
_atom_site_occupancy
_atom_site_site_symmetry_order
_atom_site_calc_flag
_atom_site_refinement_flags_posn
_atom_site_refinement_flags_adp
_atom_site_refinement_flags_occupancy
_atom_site_disorder_assembly
_atom_site_disorder_group
Cl1 Cl 0.3552(8) 0.9297(3) 0.9854(15) 0.074(2) Uani 1 1 d D U . . .
Cl2A Cl 0.3243(14) 0.7372(4) 1.025(2) 0.057(2) Uani 0.62(2) 1 d D U P A 1
Cl2B Cl 0.281(2) 0.7328(6) 0.972(3) 0.058(2) Uani 0.38(2) 1 d D U P A 2
F1 F 0.5832(12) 0.7112(4) 0.216(2) 0.044(2) Uani 1 1 d . U . . .
F2 F 0.6039(13) 0.6796(5) 0.415(2) 0.046(2) Uani 1 1 d . U . . .
F3 F 0.6676(12) 0.6432(4) 0.085(2) 0.046(2) Uani 1 1 d . U . . .
F4 F 0.4898(12) 0.6465(5) 0.182(2) 0.046(2) Uani 1 1 d . U . . .
F5 F 0.7498(14) 0.6082(4) 0.340(2) 0.046(2) Uani 1 1 d . U . . .
F6 F 0.5550(13) 0.6024(5) 0.385(2) 0.049(2) Uani 1 1 d . U . . .
F7 F 0.5363(12) 0.5732(4) 0.105(2) 0.047(2) Uani 1 1 d . U . . .
F8 F 0.7293(12) 0.5678(4) 0.121(2) 0.044(2) Uani 1 1 d . U . . .
F9 F 0.6920(13) 0.5328(5) 0.384(2) 0.048(2) Uani 1 1 d . U . . .
F10 F 0.5002(13) 0.5288(4) 0.313(2) 0.048(2) Uani 1 1 d . U . . .
F11 F 0.5892(14) 0.4980(5) 0.069(2) 0.049(2) Uani 1 1 d . U . . .
F12 F 0.7628(12) 0.4918(4) 0.169(2) 0.047(2) Uani 1 1 d . U . . .
F13 F 0.6278(13) 0.4582(5) 0.391(2) 0.047(2) Uani 1 1 d . U . . .
F14 F 0.4780(11) 0.4552(4) 0.243(2) 0.046(2) Uani 1 1 d . U . . .
F15 F 0.6566(13) 0.4232(5) 0.056(2) 0.049(2) Uani 1 1 d . U . . .
F16 F 0.7679(11) 0.4155(4) 0.238(2) 0.047(2) Uani 1 1 d . U . . .
F17 F 0.5615(12) 0.3809(5) 0.365(2) 0.051(2) Uani 1 1 d . U . . .
F18 F 0.4751(12) 0.3818(5) 0.167(2) 0.049(2) Uani 1 1 d . U . . .
F19 F 0.6812(16) 0.3465(5) 0.062(2) 0.060(3) Uani 1 1 d . U . . .
F20 F 0.7459(14) 0.3385(5) 0.265(2) 0.055(3) Uani 1 1 d . U . . .
F21 F 0.5740(14) 0.3150(5) 0.210(2) 0.053(3) Uani 1 1 d . U . . .
O1 O 0.8420(15) 0.8022(5) 0.427(3) 0.041(3) Uani 1 1 d . U . . .
O2 O 0.7689(15) 0.7606(5) 0.274(3) 0.0406(16) Uani 1 1 d . U . . .
O3 O 0.7270(15) 0.8914(5) 0.074(3) 0.040(3) Uani 1 1 d . U . . .
O4 O 0.8123(14) 0.9261(5) 0.246(2) 0.0392(19) Uani 1 1 d . U . . .
N1 N 0.7655(18) 0.8644(6) 0.279(3) 0.0399(17) Uani 1 1 d . U . . .
H1 H 0.786291 0.869211 0.364700 0.048 Uiso 1 1 calc R . . . .
N2 N 0.368(2) 0.8291(4) 0.776(4) 0.0543(18) Uani 1 1 d D U . . .
C1 C 0.732(2) 0.8268(8) 0.244(4) 0.0408(15) Uani 1 1 d . U . . .
H1A H 0.756775 0.823385 0.146695 0.049 Uiso 1 1 calc R . . . .
C2 C 0.787(2) 0.7962(8) 0.316(4) 0.0404(16) Uani 1 1 d . U . . .
C3 C 0.812(2) 0.7291(8) 0.350(4) 0.0412(17) Uani 1 1 d . U . . .
H3A H 0.775765 0.730061 0.443322 0.049 Uiso 1 1 calc R . . . .
H3B H 0.901438 0.731172 0.360057 0.049 Uiso 1 1 calc R . . . .
C4 C 0.781(2) 0.6915(8) 0.285(4) 0.0419(17) Uani 1 1 d . U . . .
H4A H 0.827123 0.670638 0.331634 0.050 Uiso 1 1 calc R . . . .
H4B H 0.806857 0.692069 0.188386 0.050 Uiso 1 1 calc R . . . .
C5 C 0.647(2) 0.6821(8) 0.292(4) 0.0430(15) Uani 1 1 d . U . . .
C6 C 0.608(2) 0.6450(8) 0.203(4) 0.0437(14) Uani 1 1 d . U . . .
C7 C 0.633(2) 0.6057(8) 0.284(4) 0.0443(14) Uani 1 1 d . U . . .
C8 C 0.629(2) 0.5697(8) 0.193(4) 0.0444(14) Uani 1 1 d . U . . .
C9 C 0.617(2) 0.5319(8) 0.273(4) 0.0452(14) Uani 1 1 d . U . . .
C10 C 0.647(2) 0.4951(8) 0.191(4) 0.0452(14) Uani 1 1 d . U . . .
C11 C 0.595(2) 0.4564(9) 0.262(4) 0.0457(14) Uani 1 1 d . U . . .
C12 C 0.653(2) 0.4192(9) 0.194(4) 0.0469(15) Uani 1 1 d . U . . .
C13 C 0.585(2) 0.3826(9) 0.232(4) 0.0490(16) Uani 1 1 d . U . . .
C14 C 0.646(2) 0.3438(9) 0.192(4) 0.0518(18) Uani 1 1 d . U . . .
C15 C 0.768(2) 0.8938(8) 0.188(4) 0.0393(17) Uani 1 1 d . U . . .
C16 C 0.814(2) 0.9616(8) 0.175(4) 0.039(2) Uani 1 1 d . U . . .
C17 C 0.888(2) 0.9592(8) 0.044(4) 0.039(3) Uani 1 1 d . U . . .
H17A H 0.963649 0.945125 0.061635 0.058 Uiso 1 1 calc GR . . . .
H17B H 0.906553 0.985308 0.011701 0.058 Uiso 1 1 calc GR . . . .
H17C H 0.840234 0.945469 -0.025776 0.058 Uiso 1 1 calc GR . . . .
C18 C 0.873(2) 0.9904(8) 0.276(4) 0.040(3) Uani 1 1 d . U . . .
H18A H 0.821488 0.992654 0.357702 0.060 Uiso 1 1 calc GR . . . .
H18B H 0.880447 1.015747 0.232142 0.060 Uiso 1 1 calc GR . . . .
H18C H 0.953798 0.980991 0.302262 0.060 Uiso 1 1 calc GR . . . .
C19 C 0.684(2) 0.9760(8) 0.147(4) 0.040(3) Uani 1 1 d . U . . .
H19A H 0.650116 0.962172 0.068604 0.060 Uiso 1 1 calc GR . . . .
H19B H 0.685860 1.003800 0.127843 0.060 Uiso 1 1 calc GR . . . .
H19C H 0.633137 0.971242 0.228068 0.060 Uiso 1 1 calc GR . . . .
C20 C 0.588(2) 0.8224(8) 0.247(4) 0.0424(17) Uani 1 1 d . U . . .
H20A H 0.551175 0.843433 0.191357 0.051 Uiso 1 1 calc R . . . .
H20B H 0.565140 0.797519 0.203490 0.051 Uiso 1 1 calc R . . . .
C21 C 0.534(2) 0.8238(8) 0.390(4) 0.0443(17) Uani 1 1 d . U . . .
C22 C 0.518(2) 0.7910(9) 0.461(4) 0.0457(19) Uani 1 1 d . U . . .
H22 H 0.538649 0.766787 0.421444 0.055 Uiso 1 1 calc R . . . .
C23 C 0.467(2) 0.7930(9) 0.599(4) 0.0476(19) Uani 1 1 d . U . . .
H23 H 0.460946 0.770043 0.652047 0.057 Uiso 1 1 calc R . . . .
C24 C 0.429(3) 0.8275(9) 0.655(4) 0.0495(17) Uani 1 1 d . U . . .
C25 C 0.449(2) 0.8602(9) 0.576(4) 0.0473(19) Uani 1 1 d . U . . .
H25 H 0.426473 0.884573 0.612640 0.057 Uiso 1 1 calc R . . . .
C26 C 0.503(2) 0.8594(9) 0.444(4) 0.0456(19) Uani 1 1 d . U . . .
H26 H 0.515676 0.882547 0.393363 0.055 Uiso 1 1 calc R . . . .
C27 C 0.325(3) 0.8667(9) 0.836(4) 0.057(2) Uani 1 1 d D U . . .
H27A H 0.290852 0.882996 0.761901 0.068 Uiso 1 1 calc R . . . .
H27B H 0.259221 0.861574 0.902671 0.068 Uiso 1 1 calc R . . . .
C28 C 0.425(3) 0.8883(9) 0.905(5) 0.060(2) Uani 1 1 d D U . . .
H28A H 0.487106 0.896654 0.837887 0.072 Uiso 1 1 calc R . . . .
H28B H 0.465059 0.871776 0.974729 0.072 Uiso 1 1 calc R . . . .
C29A C 0.382(3) 0.7991(12) 0.885(5) 0.0554(19) Uani 0.62(2) 1 d D U P A 1
H29A H 0.454153 0.783048 0.862781 0.066 Uiso 0.62(2) 1 calc R . P A 1
H29B H 0.399016 0.812347 0.972903 0.066 Uiso 0.62(2) 1 calc R . P A 1
C29B C 0.296(5) 0.7975(17) 0.838(8) 0.0553(19) Uani 0.38(2) 1 d D U P A 2
H29C H 0.287300 0.776715 0.768674 0.066 Uiso 0.38(2) 1 calc R . P A 2
H29D H 0.213438 0.807455 0.857979 0.066 Uiso 0.38(2) 1 calc R . P A 2
C30A C 0.275(3) 0.7733(12) 0.904(5) 0.056(2) Uani 0.62(2) 1 d D U P A 1
H30A H 0.251902 0.761179 0.815916 0.067 Uiso 0.62(2) 1 calc R . P A 1
H30B H 0.204817 0.787941 0.939930 0.067 Uiso 0.62(2) 1 calc R . P A 1
C30B C 0.347(6) 0.7803(13) 0.965(8) 0.056(2) Uani 0.38(2) 1 d D U P A 2
H30C H 0.324184 0.795753 1.046413 0.067 Uiso 0.38(2) 1 calc R . P A 2
H30D H 0.437524 0.778758 0.960320 0.067 Uiso 0.38(2) 1 calc R . P A 2

loop_
_atom_site_aniso_label
_atom_site_aniso_U_11
_atom_site_aniso_U_22
_atom_site_aniso_U_33
_atom_site_aniso_U_23
_atom_site_aniso_U_13
_atom_site_aniso_U_12
Cl1 0.077(4) 0.078(4) 0.066(5) -0.013(4) 0.021(4) -0.005(3)
Cl2A 0.055(4) 0.063(4) 0.054(5) 0.000(4) 0.009(4) -0.001(4)
Cl2B 0.056(4) 0.063(4) 0.055(5) -0.001(4) 0.010(4) -0.002(4)
F1 0.041(4) 0.053(5) 0.038(5) -0.001(5) 0.004(4) 0.004(4)
F2 0.045(4) 0.057(5) 0.036(5) -0.002(5) 0.012(4) 0.000(4)
F3 0.049(4) 0.051(4) 0.037(5) 0.000(5) 0.010(4) -0.003(4)
F4 0.043(4) 0.051(5) 0.044(5) -0.003(5) 0.003(4) 0.000(4)
F5 0.049(4) 0.050(4) 0.040(5) -0.001(4) -0.003(4) -0.002(4)
F6 0.054(4) 0.053(5) 0.040(5) -0.002(5) 0.019(4) -0.004(4)
F7 0.049(4) 0.050(4) 0.041(5) -0.002(5) -0.004(4) -0.003(4)
F8 0.044(4) 0.051(4) 0.038(5) -0.002(4) 0.019(4) -0.005(4)
F9 0.056(4) 0.051(5) 0.036(5) -0.002(5) -0.001(4) -0.002(4)
F10 0.048(4) 0.051(4) 0.045(5) -0.001(5) 0.016(4) -0.003(4)
F11 0.053(4) 0.053(5) 0.039(5) -0.002(4) 0.000(4) -0.004(4)
F12 0.041(4) 0.053(4) 0.046(5) 0.000(4) 0.013(4) 0.000(4)
F13 0.054(4) 0.051(5) 0.037(5) -0.001(5) 0.006(4) -0.001(4)
F14 0.036(4) 0.053(5) 0.049(5) -0.003(5) 0.006(4) -0.003(4)
F15 0.052(4) 0.056(5) 0.039(5) -0.004(5) 0.007(4) -0.005(4)
F16 0.038(4) 0.055(5) 0.047(5) -0.002(5) 0.004(5) -0.001(4)
F17 0.051(4) 0.058(5) 0.045(5) -0.002(5) 0.007(5) -0.005(4)
F18 0.041(4) 0.057(5) 0.048(5) 0.001(5) 0.000(4) -0.004(4)
F19 0.067(5) 0.065(5) 0.050(5) -0.005(5) 0.014(5) -0.002(5)
F20 0.048(4) 0.064(5) 0.053(5) -0.002(5) 0.001(5) 0.003(4)
F21 0.053(4) 0.059(5) 0.047(6) -0.001(5) 0.007(5) -0.003(4)
O1 0.038(4) 0.047(5) 0.038(5) 0.000(5) 0.010(5) 0.002(4)
O2 0.038(3) 0.047(3) 0.037(3) 0.001(3) 0.012(3) 0.002(3)
O3 0.037(4) 0.045(5) 0.037(5) 0.003(5) 0.006(5) 0.001(4)
O4 0.038(3) 0.043(3) 0.037(4) 0.001(4) 0.007(4) -0.001(3)
N1 0.037(3) 0.045(3) 0.038(3) 0.001(3) 0.008(3) -0.001(3)
N2 0.052(3) 0.060(3) 0.051(4) -0.003(3) 0.010(3) -0.001(3)
C1 0.037(3) 0.046(3) 0.039(3) 0.001(3) 0.009(3) 0.000(3)
C2 0.037(3) 0.046(3) 0.038(3) 0.001(3) 0.011(3) 0.001(3)
C3 0.038(3) 0.048(3) 0.037(3) 0.001(3) 0.011(3) 0.002(3)
C4 0.040(3) 0.049(3) 0.037(3) 0.000(3) 0.010(3) 0.001(3)
C5 0.041(3) 0.050(3) 0.037(3) -0.001(3) 0.008(3) 0.001(3)
C6 0.043(2) 0.050(3) 0.038(3) -0.001(3) 0.007(3) -0.001(2)
C7 0.045(2) 0.050(3) 0.038(3) -0.001(3) 0.008(3) -0.002(2)
C8 0.045(2) 0.050(3) 0.038(3) -0.001(3) 0.007(3) -0.002(2)
C9 0.046(2) 0.051(3) 0.039(3) -0.001(3) 0.008(3) -0.002(2)
C10 0.044(2) 0.051(3) 0.040(3) -0.001(3) 0.007(3) -0.002(2)
C11 0.044(2) 0.052(3) 0.041(3) -0.001(3) 0.007(3) -0.002(2)
C12 0.044(2) 0.054(3) 0.042(3) -0.002(3) 0.006(3) -0.002(3)
C13 0.046(3) 0.056(3) 0.045(3) -0.001(3) 0.006(3) -0.003(3)
C14 0.050(3) 0.059(3) 0.047(4) -0.002(3) 0.007(3) -0.002(3)
C15 0.037(3) 0.044(3) 0.037(4) 0.001(3) 0.007(3) -0.001(3)
C16 0.039(3) 0.043(4) 0.036(5) 0.001(4) 0.006(4) -0.001(3)
C17 0.038(5) 0.044(6) 0.034(6) 0.001(6) 0.005(5) -0.002(5)
C18 0.041(5) 0.044(5) 0.035(6) 0.002(6) 0.006(6) -0.002(5)
C19 0.041(5) 0.044(6) 0.035(6) 0.001(6) 0.005(6) 0.001(5)
C20 0.038(3) 0.048(3) 0.041(3) 0.000(3) 0.008(3) -0.001(3)
C21 0.040(3) 0.050(3) 0.043(4) -0.001(3) 0.008(3) -0.002(3)
C22 0.041(3) 0.051(3) 0.045(4) -0.001(3) 0.007(3) -0.001(3)
C23 0.043(3) 0.053(3) 0.046(4) -0.001(4) 0.008(3) -0.002(3)
C24 0.046(3) 0.055(3) 0.048(4) -0.002(3) 0.009(3) -0.001(3)
C25 0.043(3) 0.053(3) 0.046(4) -0.001(4) 0.008(3) -0.001(3)
C26 0.041(3) 0.052(3) 0.044(4) -0.001(3) 0.008(3) -0.002(3)
C27 0.055(3) 0.063(3) 0.053(4) -0.005(4) 0.012(4) -0.001(3)
C28 0.059(4) 0.066(4) 0.056(5) -0.006(4) 0.014(4) -0.002(4)
C29A 0.053(3) 0.061(3) 0.052(4) -0.002(4) 0.010(3) -0.001(3)
C29B 0.053(3) 0.061(3) 0.052(4) -0.002(4) 0.010(3) -0.001(3)
C30A 0.053(4) 0.062(3) 0.053(4) -0.002(4) 0.010(4) -0.001(3)
C30B 0.053(4) 0.061(3) 0.053(4) -0.002(4) 0.010(4) -0.001(3)

loop_
_atom_type_symbol
_atom_type_description
_atom_type_scat_dispersion_real
_atom_type_scat_dispersion_imag
_atom_type_scat_source
C C 0.0181 0.0091 'International Tables Vol C Tables 4.2.6.8 and 6.1.1.4'
H H 0.0000 0.0000 'International Tables Vol C Tables 4.2.6.8 and 6.1.1.4'
Cl Cl 0.3639 0.7018 'International Tables Vol C Tables 4.2.6.8 and 6.1.1.4'
F F 0.0727 0.0534 'International Tables Vol C Tables 4.2.6.8 and 6.1.1.4'
N N 0.0311 0.0180 'International Tables Vol C Tables 4.2.6.8 and 6.1.1.4'
O O 0.0492 0.0322 'International Tables Vol C Tables 4.2.6.8 and 6.1.1.4'

loop_
_exptl_crystal_face_index_h
_exptl_crystal_face_index_k
_exptl_crystal_face_index_l
_exptl_crystal_face_perp_dist
-1 22 -1 0.0181
1 -22 1 0.0181
3 -1 6 0.1315
-3 1 -6 0.1975
7 7 -1 0.0860
-7 -6 1 0.0332
-2 21 2 0.0658

loop_
_geom_angle_atom_site_label_1
_geom_angle_atom_site_label_2
_geom_angle_atom_site_label_3
_geom_angle
_geom_angle_site_symmetry_1
_geom_angle_site_symmetry_3
_geom_angle_publ_flag
C2 O2 C3 121(3) . . ?
C15 O4 C16 122(3) . . ?
C1 N1 H1 118.5 . . ?
C15 N1 H1 118.5 . . ?
C15 N1 C1 123(3) . . ?
C24 N2 C27 122(2) . . ?
C24 N2 C29A 123(3) . . ?
C24 N2 C29B 126(4) . . ?
C29A N2 C27 111(4) . . ?
C29B N2 C27 109(4) . . ?
N1 C1 H1A 105.8 . . ?
N1 C1 C2 118(3) . . ?
N1 C1 C20 110(2) . . ?
C2 C1 H1A 105.8 . . ?
C2 C1 C20 110(2) . . ?
C20 C1 H1A 105.8 . . ?
O1 C2 O2 120(3) . . ?
O1 C2 C1 121(3) . . ?
O2 C2 C1 119(3) . . ?
O2 C3 H3A 109.2 . . ?
O2 C3 H3B 109.2 . . ?
O2 C3 C4 112(3) . . ?
H3A C3 H3B 107.9 . . ?
C4 C3 H3A 109.2 . . ?
C4 C3 H3B 109.2 . . ?
C3 C4 H4A 108.9 . . ?
C3 C4 H4B 108.9 . . ?
C3 C4 C5 113(2) . . ?
H4A C4 H4B 107.8 . . ?
C5 C4 H4A 108.9 . . ?
C5 C4 H4B 108.9 . . ?
F1 C5 C4 108(2) . . ?
F1 C5 C6 99(2) . . ?
F2 C5 F1 110(2) . . ?
F2 C5 C4 114(3) . . ?
F2 C5 C6 111(2) . . ?
C4 C5 C6 114(2) . . ?
F3 C6 C5 112(2) . . ?
F3 C6 C7 108(2) . . ?
F4 C6 F3 111(3) . . ?
F4 C6 C5 108(2) . . ?
F4 C6 C7 106(2) . . ?
C7 C6 C5 111(3) . . ?
F5 C7 C6 107(2) . . ?
F5 C7 C8 108(2) . . ?
F6 C7 F5 108(3) . . ?
F6 C7 C6 110(2) . . ?
F6 C7 C8 110(2) . . ?
C8 C7 C6 113(3) . . ?
F7 C8 C7 109(2) . . ?
F7 C8 C9 110(2) . . ?
F8 C8 F7 107(3) . . ?
F8 C8 C7 109(2) . . ?
F8 C8 C9 108(2) . . ?
C9 C8 C7 114(3) . . ?
F9 C9 C8 110(2) . . ?
F9 C9 C10 108(2) . . ?
F10 C9 F9 111(3) . . ?
F10 C9 C8 107(2) . . ?
F10 C9 C10 107(2) . . ?
C8 C9 C10 115(3) . . ?
F11 C10 C9 107(2) . . ?
F11 C10 C11 106(2) . . ?
F12 C10 F11 109(3) . . ?
F12 C10 C9 111(2) . . ?
F12 C10 C11 110(2) . . ?
C9 C10 C11 113(3) . . ?
F13 C11 C10 106(2) . . ?
F13 C11 C12 110(2) . . ?
F14 C11 F13 114(3) . . ?
F14 C11 C10 108(2) . . ?
F14 C11 C12 108(2) . . ?
C12 C11 C10 111(2) . . ?
F15 C12 C11 110(3) . . ?
F15 C12 C13 110(3) . . ?
F16 C12 F15 108(2) . . ?
F16 C12 C11 109(2) . . ?
F16 C12 C13 108(2) . . ?
C13 C12 C11 112(2) . . ?
F17 C13 F18 107(2) . . ?
F17 C13 C12 112(3) . . ?
F17 C13 C14 107(3) . . ?
F18 C13 C12 110(3) . . ?
F18 C13 C14 104(2) . . ?
C12 C13 C14 116(2) . . ?
F19 C14 C13 108(3) . . ?
F20 C14 F19 106(2) . . ?
F20 C14 C13 110(3) . . ?
F21 C14 F19 112(3) . . ?
F21 C14 F20 109(3) . . ?
F21 C14 C13 112(2) . . ?
O3 C15 O4 125(3) . . ?
O3 C15 N1 124(3) . . ?
O4 C15 N1 111(3) . . ?
O4 C16 C17 112(2) . . ?
O4 C16 C18 105(3) . . ?
O4 C16 C19 111(2) . . ?
C17 C16 C18 111(2) . . ?
C17 C16 C19 111(3) . . ?
C19 C16 C18 107(2) . . ?
C16 C17 H17A 109.5 . . ?
C16 C17 H17B 109.5 . . ?
C16 C17 H17C 109.5 . . ?
H17A C17 H17B 109.5 . . ?
H17A C17 H17C 109.5 . . ?
H17B C17 H17C 109.5 . . ?
C16 C18 H18A 109.5 . . ?
C16 C18 H18B 109.5 . . ?
C16 C18 H18C 109.5 . . ?
H18A C18 H18B 109.5 . . ?
H18A C18 H18C 109.5 . . ?
H18B C18 H18C 109.5 . . ?
C16 C19 H19A 109.5 . . ?
C16 C19 H19B 109.5 . . ?
C16 C19 H19C 109.5 . . ?
H19A C19 H19B 109.5 . . ?
H19A C19 H19C 109.5 . . ?
H19B C19 H19C 109.5 . . ?
C1 C20 H20A 109.0 . . ?
C1 C20 H20B 109.0 . . ?
H20A C20 H20B 107.8 . . ?
C21 C20 C1 113(3) . . ?
C21 C20 H20A 109.0 . . ?
C21 C20 H20B 109.0 . . ?
C22 C21 C20 120(3) . . ?
C22 C21 C26 122(3) . . ?
C26 C21 C20 118(3) . . ?
C21 C22 H22 120.5 . . ?
C21 C22 C23 119(3) . . ?
C23 C22 H22 120.5 . . ?
C22 C23 H23 119.2 . . ?
C24 C23 C22 122(3) . . ?
C24 C23 H23 119.2 . . ?
N2 C24 C23 122(3) . . ?
N2 C24 C25 122(3) . . ?
C23 C24 C25 116(4) . . ?
C24 C25 H25 118.0 . . ?
C24 C25 C26 124(3) . . ?
C26 C25 H25 118.0 . . ?
C21 C26 C25 118(3) . . ?
C21 C26 H26 121.2 . . ?
C25 C26 H26 121.2 . . ?
N2 C27 H27A 109.1 . . ?
N2 C27 H27B 109.1 . . ?
H27A C27 H27B 107.9 . . ?
C28 C27 N2 112(2) . . ?
C28 C27 H27A 109.1 . . ?
C28 C27 H27B 109.1 . . ?
Cl1 C28 H28A 110.4 . . ?
Cl1 C28 H28B 110.4 . . ?
C27 C28 Cl1 106(2) . . ?
C27 C28 H28A 110.4 . . ?
C27 C28 H28B 110.4 . . ?
H28A C28 H28B 108.6 . . ?
N2 C29A H29A 108.5 . . ?
N2 C29A H29B 108.5 . . ?
H29A C29A H29B 107.5 . . ?
C30A C29A N2 115(3) . . ?
C30A C29A H29A 108.5 . . ?
C30A C29A H29B 108.5 . . ?
N2 C29B H29C 108.4 . . ?
N2 C29B H29D 108.4 . . ?
N2 C29B C30B 116(5) . . ?
H29C C29B H29D 107.4 . . ?
C30B C29B H29C 108.4 . . ?
C30B C29B H29D 108.4 . . ?
Cl2A C30A H30A 110.7 . . ?
Cl2A C30A H30B 110.7 . . ?
C29A C30A Cl2A 105(2) . . ?
C29A C30A H30A 110.7 . . ?
C29A C30A H30B 110.7 . . ?
H30A C30A H30B 108.8 . . ?
Cl2B C30B H30C 111.0 . . ?
Cl2B C30B H30D 111.0 . . ?
C29B C30B Cl2B 104(2) . . ?
C29B C30B H30C 111.0 . . ?
C29B C30B H30D 111.0 . . ?
H30C C30B H30D 109.0 . . ?

loop_
_geom_bond_atom_site_label_1
_geom_bond_atom_site_label_2
_geom_bond_distance
_geom_bond_site_symmetry_2
_geom_bond_publ_flag
Cl1 C28 1.80(3) . ?
Cl2A C30A 1.80(2) . ?
Cl2B C30B 1.80(2) . ?
F1 C5 1.43(3) . ?
F2 C5 1.29(4) . ?
F3 C6 1.33(4) . ?
F4 C6 1.31(3) . ?
F5 C7 1.40(3) . ?
F6 C7 1.31(4) . ?
F7 C8 1.34(4) . ?
F8 C8 1.31(3) . ?
F9 C9 1.36(4) . ?
F10 C9 1.34(3) . ?
F11 C10 1.35(4) . ?
F12 C10 1.30(3) . ?
F13 C11 1.31(4) . ?
F14 C11 1.30(3) . ?
F15 C12 1.35(4) . ?
F16 C12 1.34(3) . ?
F17 C13 1.32(4) . ?
F18 C13 1.36(3) . ?
F19 C14 1.33(4) . ?
F20 C14 1.32(4) . ?
F21 C14 1.28(3) . ?
O1 C2 1.26(4) . ?
O2 C2 1.31(3) . ?
O2 C3 1.40(4) . ?
O3 C15 1.20(4) . ?
O4 C15 1.34(3) . ?
O4 C16 1.41(4) . ?
N1 H1 0.8800 . ?
N1 C1 1.39(3) . ?
N1 C15 1.35(4) . ?
N2 C24 1.36(5) . ?
N2 C27 1.50(3) . ?
N2 C29A 1.49(4) . ?
N2 C29B 1.47(4) . ?
C1 H1A 1.0000 . ?
C1 C2 1.40(4) . ?
C1 C20 1.59(3) . ?
C3 H3A 0.9900 . ?
C3 H3B 0.9900 . ?
C3 C4 1.49(4) . ?
C4 H4A 0.9900 . ?
C4 H4B 0.9900 . ?
C4 C5 1.51(3) . ?
C5 C6 1.61(4) . ?
C6 C7 1.60(4) . ?
C7 C8 1.53(4) . ?
C8 C9 1.53(4) . ?
C9 C10 1.54(4) . ?
C10 C11 1.60(4) . ?
C11 C12 1.58(4) . ?
C12 C13 1.52(4) . ?
C13 C14 1.55(4) . ?
C16 C17 1.52(5) . ?
C16 C18 1.54(5) . ?
C16 C19 1.53(3) . ?
C17 H17A 0.9800 . ?
C17 H17B 0.9800 . ?
C17 H17C 0.9800 . ?
C18 H18A 0.9800 . ?
C18 H18B 0.9800 . ?
C18 H18C 0.9800 . ?
C19 H19A 0.9800 . ?
C19 H19B 0.9800 . ?
C19 H19C 0.9800 . ?
C20 H20A 0.9900 . ?
C20 H20B 0.9900 . ?
C20 C21 1.52(5) . ?
C21 C22 1.34(4) . ?
C21 C26 1.38(4) . ?
C22 H22 0.9500 . ?
C22 C23 1.47(5) . ?
C23 H23 0.9500 . ?
C23 C24 1.38(4) . ?
C24 C25 1.39(5) . ?
C25 H25 0.9500 . ?
C25 C26 1.42(5) . ?
C26 H26 0.9500 . ?
C27 H27A 0.9900 . ?
C27 H27B 0.9900 . ?
C27 C28 1.49(4) . ?
C28 H28A 0.9900 . ?
C28 H28B 0.9900 . ?
C29A H29A 0.9900 . ?
C29A H29B 0.9900 . ?
C29A C30A 1.48(4) . ?
C29B H29C 0.9900 . ?
C29B H29D 0.9900 . ?
C29B C30B 1.49(4) . ?
C30A H30A 0.9900 . ?
C30A H30B 0.9900 . ?
C30B H30C 0.9900 . ?
C30B H30D 0.9900 . ?

loop_
_geom_hbond_atom_site_label_D
_geom_hbond_atom_site_label_H
_geom_hbond_atom_site_label_A
_geom_hbond_distance_DH
_geom_hbond_distance_HA
_geom_hbond_distance_DA
_geom_hbond_angle_DHA
_geom_hbond_site_symmetry_A
_geom_hbond_publ_flag
N1 H1 O3 0.88 2.19 3.03(4) 159.1 4_655 yes

loop_
_geom_torsion_atom_site_label_1
_geom_torsion_atom_site_label_2
_geom_torsion_atom_site_label_3
_geom_torsion_atom_site_label_4
_geom_torsion
_geom_torsion_site_symmetry_1
_geom_torsion_site_symmetry_2
_geom_torsion_site_symmetry_3
_geom_torsion_site_symmetry_4
_geom_torsion_publ_flag
F1 C5 C6 F3 75(2) . . . . ?
F1 C5 C6 F4 -47(3) . . . . ?
F1 C5 C6 C7 -163.8(19) . . . . ?
F2 C5 C6 F3 -169(2) . . . . ?
F2 C5 C6 F4 69(3) . . . . ?
F2 C5 C6 C7 -48(3) . . . . ?
F3 C6 C7 F5 77(3) . . . . ?
F3 C6 C7 F6 -166(2) . . . . ?
F3 C6 C7 C8 -42(3) . . . . ?
F4 C6 C7 F5 -164(3) . . . . ?
F4 C6 C7 F6 -47(3) . . . . ?
F4 C6 C7 C8 77(3) . . . . ?
F5 C7 C8 F7 -159(2) . . . . ?
F5 C7 C8 F8 -43(3) . . . . ?
F5 C7 C8 C9 77(3) . . . . ?
F6 C7 C8 F7 83(3) . . . . ?
F6 C7 C8 F8 -161(3) . . . . ?
F6 C7 C8 C9 -40(3) . . . . ?
F7 C8 C9 F9 -165(2) . . . . ?
F7 C8 C9 F10 -45(3) . . . . ?
F7 C8 C9 C10 73(3) . . . . ?
F8 C8 C9 F9 78(3) . . . . ?
F8 C8 C9 F10 -162(3) . . . . ?
F8 C8 C9 C10 -43(3) . . . . ?
F9 C9 C10 F11 -168(2) . . . . ?
F9 C9 C10 F12 -50(3) . . . . ?
F9 C9 C10 C11 75(3) . . . . ?
F10 C9 C10 F11 73(3) . . . . ?
F10 C9 C10 F12 -168(3) . . . . ?
F10 C9 C10 C11 -44(3) . . . . ?
F11 C10 C11 F13 -165(2) . . . . ?
F11 C10 C11 F14 -43(3) . . . . ?
F11 C10 C11 C12 76(3) . . . . ?
F12 C10 C11 F13 77(3) . . . . ?
F12 C10 C11 F14 -160(3) . . . . ?
F12 C10 C11 C12 -42(4) . . . . ?
F13 C11 C12 F15 -159(2) . . . . ?
F13 C11 C12 F16 -42(3) . . . . ?
F13 C11 C12 C13 77(3) . . . . ?
F14 C11 C12 F15 76(3) . . . . ?
F14 C11 C12 F16 -166(3) . . . . ?
F14 C11 C12 C13 -47(4) . . . . ?
F15 C12 C13 F17 -170(2) . . . . ?
F15 C12 C13 F18 -51(3) . . . . ?
F15 C12 C13 C14 67(3) . . . . ?
F16 C12 C13 F17 73(3) . . . . ?
F16 C12 C13 F18 -168(3) . . . . ?
F16 C12 C13 C14 -50(4) . . . . ?
F17 C13 C14 F19 -174(2) . . . . ?
F17 C13 C14 F20 -58(3) . . . . ?
F17 C13 C14 F21 63(4) . . . . ?
F18 C13 C14 F19 73(3) . . . . ?
F18 C13 C14 F20 -171(3) . . . . ?
F18 C13 C14 F21 -50(4) . . . . ?
O2 C3 C4 C5 -70(3) . . . . ?
N1 C1 C2 O1 16(4) . . . . ?
N1 C1 C2 O2 -171(2) . . . . ?
N1 C1 C20 C21 -70(3) . . . . ?
N2 C24 C25 C26 -174(3) . . . . ?
N2 C27 C28 Cl1 -174(3) . . . . ?
N2 C29A C30A Cl2A 173(4) . . . . ?
N2 C29B C30B Cl2B -157(5) . . . . ?
C1 N1 C15 O3 9(4) . . . . ?
C1 N1 C15 O4 -175(2) . . . . ?
C1 C20 C21 C22 -92(3) . . . . ?
C1 C20 C21 C26 89(3) . . . . ?
C2 O2 C3 C4 179(2) . . . . ?
C2 C1 C20 C21 62(3) . . . . ?
C3 O2 C2 O1 -1(3) . . . . ?
C3 O2 C2 C1 -174(2) . . . . ?
C3 C4 C5 F1 62(4) . . . . ?
C3 C4 C5 F2 -60(3) . . . . ?
C3 C4 C5 C6 171(3) . . . . ?
C4 C5 C6 F3 -39(4) . . . . ?
C4 C5 C6 F4 -161(3) . . . . ?
C4 C5 C6 C7 82(3) . . . . ?
C5 C6 C7 F5 -46(3) . . . . ?
C5 C6 C7 F6 71(3) . . . . ?
C5 C6 C7 C8 -165(2) . . . . ?
C6 C7 C8 F7 -41(3) . . . . ?
C6 C7 C8 F8 76(3) . . . . ?
C6 C7 C8 C9 -163.9(19) . . . . ?
C7 C8 C9 F9 -43(3) . . . . ?
C7 C8 C9 F10 77(3) . . . . ?
C7 C8 C9 C10 -164(2) . . . . ?
C8 C9 C10 F11 -46(3) . . . . ?
C8 C9 C10 F12 73(3) . . . . ?
C8 C9 C10 C11 -163(2) . . . . ?
C9 C10 C11 F13 -48(3) . . . . ?
C9 C10 C11 F14 75(3) . . . . ?
C9 C10 C11 C12 -167(2) . . . . ?
C10 C11 C12 F15 -42(3) . . . . ?
C10 C11 C12 F16 75(3) . . . . ?
C10 C11 C12 C13 -166(3) . . . . ?
C11 C12 C13 F17 -46(3) . . . . ?
C11 C12 C13 F18 72(3) . . . . ?
C11 C12 C13 C14 -170(3) . . . . ?
C12 C13 C14 F19 -47(4) . . . . ?
C12 C13 C14 F20 68(4) . . . . ?
C12 C13 C14 F21 -171(3) . . . . ?
C15 O4 C16 C17 -60(3) . . . . ?
C15 O4 C16 C18 -180(2) . . . . ?
C15 O4 C16 C19 65(3) . . . . ?
C15 N1 C1 C2 149(3) . . . . ?
C15 N1 C1 C20 -83(3) . . . . ?
C16 O4 C15 O3 1(4) . . . . ?
C16 O4 C15 N1 -174(2) . . . . ?
C20 C1 C2 O1 -112(3) . . . . ?
C20 C1 C2 O2 61(4) . . . . ?
C20 C21 C22 C23 180(2) . . . . ?
C20 C21 C26 C25 178(3) . . . . ?
C21 C22 C23 C24 5(4) . . . . ?
C22 C21 C26 C25 -1(4) . . . . ?
C22 C23 C24 N2 172(3) . . . . ?
C22 C23 C24 C25 -5(4) . . . . ?
C23 C24 C25 C26 2(5) . . . . ?
C24 N2 C27 C28 -80(4) . . . . ?
C24 N2 C29A C30A -108(5) . . . . ?
C24 N2 C29B C30B 112(7) . . . . ?
C24 C25 C26 C21 1(5) . . . . ?
C26 C21 C22 C23 -2(4) . . . . ?
C27 N2 C24 C23 -179(3) . . . . ?
C27 N2 C24 C25 -3(4) . . . . ?
C27 N2 C29A C30A 95(5) . . . . ?
C27 N2 C29B C30B -90(6) . . . . ?
C29A N2 C24 C23 26(4) . . . . ?
C29A N2 C24 C25 -157(3) . . . . ?
C29A N2 C27 C28 77(4) . . . . ?
C29B N2 C24 C23 -24(5) . . . . ?
C29B N2 C24 C25 152(4) . . . . ?
C29B N2 C27 C28 122(4) . . . . ?

loop_
_twin_individual_id
_twin_individual_mass_fraction_refined
_oxdiff_twin_reflns_isolated
_oxdiff_twin_reflns_overlapped
_twin_individual_twin_lattice_type
_twin_individual_twin_matrix_11
_twin_individual_twin_matrix_12
_twin_individual_twin_matrix_13
_twin_individual_twin_matrix_21
_twin_individual_twin_matrix_22
_twin_individual_twin_matrix_23
_twin_individual_twin_matrix_31
_twin_individual_twin_matrix_32
_twin_individual_twin_matrix_33
1 0.193(15) 13590 46462 ref 1.0000 0.0000 0.0000 0.0000 1.0000 0.0000 0.0000 0.0000 1.0000
2 0.228(8) 0 43036 nmt -1.0004 -0.0013 -0.0001 0.0138 -0.9999 -0.1948 0.0011 -0.0144 0.9996
3 0.254(7) 0 39990 nmt -0.9999 -0.0011 -0.0003 -0.0128 0.9920 -0.4009 0.0000 -0.0307 -0.9940
4 0.325(10) 0 45071 nmt 1.0000 -0.0004 0.0001 0.0038 0.9996 0.1065 -0.0007 -0.0082 0.9983

loop_
_exptl_oxdiff_crystal_face_indexfrac_h
_exptl_oxdiff_crystal_face_indexfrac_k
_exptl_oxdiff_crystal_face_indexfrac_l
_exptl_oxdiff_crystal_face_x
_exptl_oxdiff_crystal_face_y
_exptl_oxdiff_crystal_face_z
-0.9795 22.1933 -0.7704 -0.9772 0.1683 -0.1618
0.9795 -22.1933 0.7704 0.9772 -0.1683 0.1618
2.9904 -1.1399 5.9749 0.1686 0.5168 0.8788
-2.9904 1.1399 -5.9749 -0.1686 -0.5168 -0.8788
7.0031 7.1149 -0.9272 0.0211 1.0007 -0.2964
-7.0023 -6.1149 0.9375 -0.0632 -0.9861 0.2953
-1.9837 20.6483 2.2079 -0.9654 0.0838 0.3260
